data_7154788
loop_
_publ_author_name
'Corr, Michael J.'
'Cormanich, Rodrigo A.'
'von Hahmann, Cortney N.'
'B\"uhl, Michael'
'Cordes, David B.'
'Slawin, Alexandra M. Z.'
'O'Hagan, David'

_publ_section_title
;
 Fluorine in fragrances: exploring the difluoromethylene (CF2) group as a
 conformational constraint in macrocyclic musk lactones.
;
_journal_issue 1
_journal_name_full 'Organic &amp; biomolecular chemistry'
_journal_page_first 211
_journal_page_last 219
_journal_paper_doi 10.1039/c5ob02023a
_journal_volume 14
_journal_year 2016
_chemical_absolute_configuration syn
_chemical_formula_moiety 'C14 H22 F4 O2'
_chemical_formula_sum 'C14 H22 F4 O2'
_chemical_formula_weight 298.32
_space_group_IT_number 4
_symmetry_cell_setting monoclinic
_symmetry_Int_Tables_number 4
_symmetry_space_group_name_Hall 'P 2yb'
_symmetry_space_group_name_H-M 'P 1 21 1'
_atom_sites_solution_hydrogens geom
_atom_sites_solution_primary direct
_atom_sites_solution_secondary difmap
_audit_update_record
;
2015-09-28 deposited with the CCDC.
2015-11-04 downloaded from the CCDC.
;
_cell_angle_alpha 90.0000
_cell_angle_beta 97.135(2)
_cell_angle_gamma 90.0000
_cell_formula_units_Z 4
_cell_length_a 9.1961(6)
_cell_length_b 9.1334(6)
_cell_length_c 17.5805(11)
_cell_measurement_reflns_used 9089
_cell_measurement_temperature 125
_cell_measurement_theta_max 67.88
_cell_measurement_theta_min 4.84
_cell_volume 1465.18(16)
_computing_cell_refinement 'CrystalClear-SM Expert 2.0 r2'
_computing_data_collection 'CrystalClear-SM Expert 2.0 r2 (Rigaku, 2009)'
_computing_data_reduction 'CrystalClear-SM Expert 2.0 r2'
_computing_molecular_graphics 'CrystalStructure 4.0'
_computing_publication_material 'CrystalStructure 4.0 (Rigaku, 2010)'
_computing_structure_refinement 'SHELXL97 (Sheldrick, 2008)'
_computing_structure_solution 'SIR2004 (Burla, et al., 2005)'
_diffrn_ambient_temperature 125
_diffrn_detector_area_resol_mean 29.257
_diffrn_measured_fraction_theta_full 0.970
_diffrn_measured_fraction_theta_max 0.970
_diffrn_measurement_device_type 'Rigaku Saturn70'
_diffrn_measurement_method \w
_diffrn_radiation_type 'Cu K\a'
_diffrn_radiation_wavelength 1.54187
_diffrn_reflns_av_R_equivalents 0.0433
_diffrn_reflns_limit_h_max 11
_diffrn_reflns_limit_h_min -11
_diffrn_reflns_limit_k_max 10
_diffrn_reflns_limit_k_min -10
_diffrn_reflns_limit_l_max 21
_diffrn_reflns_limit_l_min -21
_diffrn_reflns_number 18512
_diffrn_reflns_theta_full 68.14
_diffrn_reflns_theta_max 68.14
_diffrn_standards_number 0
_exptl_absorpt_coefficient_mu 1.059
_exptl_absorpt_correction_type none
_exptl_crystal_colour colorless
_exptl_crystal_density_diffrn 1.352
_exptl_crystal_density_method 'not measured'
_exptl_crystal_description prism
_exptl_crystal_F_000 632.00
_exptl_crystal_size_max 0.120
_exptl_crystal_size_mid 0.100
_exptl_crystal_size_min 0.030
_refine_diff_density_max 0.700
_refine_diff_density_min -0.290
_refine_ls_abs_structure_details
;   
 Flack x determined using 1656 quotients [(I+)-(I-)]/[(I+)+(I-)]
 (Parsons and Flack (2004), Acta Cryst. A60, s61).
;
_refine_ls_abs_structure_Flack 0.18(7)
_refine_ls_extinction_method none
_refine_ls_goodness_of_fit_ref 1.058
_refine_ls_hydrogen_treatment constr
_refine_ls_number_parameters 361
_refine_ls_number_reflns 4925
_refine_ls_number_restraints 1
_refine_ls_R_factor_gt 0.0495
_refine_ls_shift/su_max 0.000
_refine_ls_structure_factor_coef Fsqd
_refine_ls_weighting_details 'w = 1/[\s^2^(Fo^2^)+(0.0610P)^2^+1.5896P] where P=(Fo^2^+2Fc^2^)/3'
_refine_ls_weighting_scheme calc
_refine_ls_wR_factor_ref 0.1415
_reflns_number_gt 4311
_reflns_number_total 4925
_reflns_threshold_expression F^2^>2.0\s(F^2^)
_cod_data_source_file c5ob02023a3.cif
_cod_data_source_block 2
_cod_depositor_comments 'Adding full bibliography for 7154788--7154790.cif.'
_cod_original_cell_volume 1465.18(17)
_cod_database_code 7154788

loop_
_symmetry_equiv_pos_site_id
_symmetry_equiv_pos_as_xyz
1 +X,+Y,+Z
2 -X,1/2+Y,-Z

loop_
_atom_site_label
_atom_site_type_symbol
_atom_site_fract_x
_atom_site_fract_y
_atom_site_fract_z
_atom_site_U_iso_or_equiv
_atom_site_adp_type
_atom_site_occupancy
_atom_site_symmetry_multiplicity
_atom_site_calc_flag
_atom_site_refinement_flags
F1 F 0.6336(3) 0.7563(4) 0.65745(17) 0.0363(8) Uani 1.0 2 d .
F2 F 0.8461(3) 0.6648(3) 0.70335(17) 0.0353(8) Uani 1.0 2 d .
F3 F 0.7304(4) 0.7410(4) 0.95386(17) 0.0418(8) Uani 1.0 2 d .
F4 F 0.9354(3) 0.8649(4) 0.97509(16) 0.0386(8) Uani 1.0 2 d .
F5 F 0.6152(3) 1.1978(4) 0.15552(17) 0.0405(8) Uani 1.0 2 d .
F6 F 0.8236(4) 1.2946(4) 0.20534(18) 0.0393(8) Uani 1.0 2 d .
F7 F 0.6763(5) 1.1770(5) 0.4469(3) 0.0646(11) Uani 1.0 2 d .
F8 F 0.8955(4) 1.0939(5) 0.47698(18) 0.0555(10) Uani 1.0 2 d .
O1 O 0.8037(4) 1.3587(4) 0.78896(17) 0.0243(7) Uani 1.0 2 d .
O2 O 0.5715(4) 1.4025(4) 0.7377(2) 0.0338(9) Uani 1.0 2 d .
O21 O 0.7595(4) 0.6214(5) 0.28147(19) 0.0359(9) Uani 1.0 2 d .
O22 O 0.5518(4) 0.5459(5) 0.2144(3) 0.0403(10) Uani 1.0 2 d .
C2 C 0.6949(5) 1.3684(6) 0.7302(3) 0.0228(10) Uani 1.0 2 d .
C3 C 0.7491(6) 1.3321(6) 0.6554(3) 0.0262(11) Uani 1.0 2 d .
C4 C 0.8354(5) 1.1888(6) 0.6559(3) 0.0245(11) Uani 1.0 2 d .
C5 C 0.7442(5) 1.0565(6) 0.6728(3) 0.0246(11) Uani 1.0 2 d .
C6 C 0.8348(5) 0.9159(6) 0.6767(3) 0.0245(11) Uani 1.0 2 d .
C7 C 0.7577(5) 0.7877(6) 0.7070(3) 0.0264(11) Uani 1.0 2 d .
C8 C 0.7139(5) 0.7976(6) 0.7868(3) 0.0250(11) Uani 1.0 2 d .
C9 C 0.8466(5) 0.8164(6) 0.8483(3) 0.0253(11) Uani 1.0 2 d .
C10 C 0.8051(5) 0.8566(6) 0.9259(3) 0.0278(11) Uani 1.0 2 d .
C11 C 0.7201(6) 0.9940(6) 0.9341(3) 0.0256(11) Uani 1.0 2 d .
C12 C 0.7935(5) 1.1319(6) 0.9075(3) 0.0263(11) Uani 1.0 2 d .
C13 C 0.6950(5) 1.2672(5) 0.9024(3) 0.0221(10) Uani 1.0 2 d .
C14 C 0.7664(6) 1.3949(5) 0.8647(3) 0.0257(11) Uani 1.0 2 d .
C15 C 0.6578(6) 1.3172(7) 0.9802(3) 0.0369(13) Uani 1.0 2 d .
C22 C 0.6745(6) 0.5932(6) 0.2158(3) 0.0294(12) Uani 1.0 2 d .
C23 C 0.7482(6) 0.6281(6) 0.1466(3) 0.0286(11) Uani 1.0 2 d .
C24 C 0.8315(5) 0.7722(6) 0.1523(3) 0.0261(11) Uani 1.0 2 d .
C25 C 0.7355(5) 0.9011(6) 0.1676(3) 0.0275(11) Uani 1.0 2 d .
C26 C 0.8214(5) 1.0455(6) 0.1749(3) 0.0277(11) Uani 1.0 2 d .
C27 C 0.7386(5) 1.1691(6) 0.2058(3) 0.0292(12) Uani 1.0 2 d .
C28 C 0.6908(5) 1.1537(6) 0.2847(3) 0.0288(12) Uani 1.0 2 d .
C29 C 0.8195(6) 1.1349(7) 0.3479(3) 0.0332(12) Uani 1.0 2 d .
C30 C 0.7749(6) 1.0816(7) 0.4222(4) 0.0389(14) Uani 1.0 2 d .
C31 C 0.7140(6) 0.9282(7) 0.4252(3) 0.0366(13) Uani 1.0 2 d .
C32 C 0.8308(7) 0.8116(7) 0.4144(4) 0.0428(15) Uani 1.0 2 d .
C33 C 0.7852(7) 0.6498(8) 0.4171(4) 0.0446(15) Uani 1.0 2 d .
C34 C 0.6839(7) 0.6046(8) 0.3498(3) 0.0485(16) Uani 1.0 2 d .
C35 C 0.7134(9) 0.6121(9) 0.4893(4) 0.064(2) Uani 1.0 2 d .
H3A H 0.8123 1.4131 0.6415 0.0314 Uiso 1.0 2 calc R
H3B H 0.6639 1.3261 0.6151 0.0314 Uiso 1.0 2 calc R
H4A H 0.8705 1.1754 0.6053 0.0294 Uiso 1.0 2 calc R
H4B H 0.9224 1.1951 0.6950 0.0294 Uiso 1.0 2 calc R
H5A H 0.6600 1.0469 0.6322 0.0295 Uiso 1.0 2 calc R
H5B H 0.7052 1.0715 0.7222 0.0295 Uiso 1.0 2 calc R
H6A H 0.8586 0.8920 0.6248 0.0294 Uiso 1.0 2 calc R
H6B H 0.9282 0.9327 0.7101 0.0294 Uiso 1.0 2 calc R
H8A H 0.6602 0.7076 0.7977 0.0299 Uiso 1.0 2 calc R
H8B H 0.6467 0.8817 0.7893 0.0299 Uiso 1.0 2 calc R
H9A H 0.9030 0.7238 0.8528 0.0304 Uiso 1.0 2 calc R
H9B H 0.9112 0.8936 0.8315 0.0304 Uiso 1.0 2 calc R
H11A H 0.7055 1.0061 0.9886 0.0307 Uiso 1.0 2 calc R
H11B H 0.6222 0.9838 0.9041 0.0307 Uiso 1.0 2 calc R
H12A H 0.8826 1.1524 0.9436 0.0315 Uiso 1.0 2 calc R
H12B H 0.8246 1.1132 0.8565 0.0315 Uiso 1.0 2 calc R
H13 H 0.6014 1.2422 0.8698 0.0265 Uiso 1.0 2 calc R
H14A H 0.6984 1.4794 0.8605 0.0309 Uiso 1.0 2 calc R
H14B H 0.8565 1.4245 0.8979 0.0309 Uiso 1.0 2 calc R
H15A H 0.7482 1.3423 1.0132 0.0442 Uiso 1.0 2 calc R
H15B H 0.6072 1.2382 1.0039 0.0442 Uiso 1.0 2 calc R
H15C H 0.5940 1.4034 0.9736 0.0442 Uiso 1.0 2 calc R
H23A H 0.6731 0.6315 0.1011 0.0344 Uiso 1.0 2 calc R
H23B H 0.8172 0.5481 0.1386 0.0344 Uiso 1.0 2 calc R
H24A H 0.9140 0.7652 0.1940 0.0313 Uiso 1.0 2 calc R
H24B H 0.8731 0.7894 0.1038 0.0313 Uiso 1.0 2 calc R
H25A H 0.6922 0.8832 0.2156 0.0331 Uiso 1.0 2 calc R
H25B H 0.6542 0.9095 0.1253 0.0331 Uiso 1.0 2 calc R
H26A H 0.9140 1.0301 0.2091 0.0332 Uiso 1.0 2 calc R
H26B H 0.8469 1.0734 0.1238 0.0332 Uiso 1.0 2 calc R
H28A H 0.6250 1.0679 0.2850 0.0345 Uiso 1.0 2 calc R
H28B H 0.6343 1.2417 0.2959 0.0345 Uiso 1.0 2 calc R
H29A H 0.8900 1.0645 0.3302 0.0398 Uiso 1.0 2 calc R
H29B H 0.8703 1.2300 0.3568 0.0398 Uiso 1.0 2 calc R
H31A H 0.6303 0.9168 0.3844 0.0439 Uiso 1.0 2 calc R
H31B H 0.6774 0.9128 0.4752 0.0439 Uiso 1.0 2 calc R
H32A H 0.8665 0.8295 0.3644 0.0513 Uiso 1.0 2 calc R
H32B H 0.9148 0.8271 0.4546 0.0513 Uiso 1.0 2 calc R
H33 H 0.8759 0.5891 0.4182 0.0535 Uiso 1.0 2 calc R
H34A H 0.6543 0.5013 0.3554 0.0582 Uiso 1.0 2 calc R
H34B H 0.5947 0.6663 0.3451 0.0582 Uiso 1.0 2 calc R
H35A H 0.6940 0.5066 0.4904 0.0769 Uiso 1.0 2 calc R
H35B H 0.6210 0.6658 0.4884 0.0769 Uiso 1.0 2 calc R
H35C H 0.7795 0.6398 0.5351 0.0769 Uiso 1.0 2 calc R

loop_
_atom_site_aniso_label
_atom_site_aniso_U_11
_atom_site_aniso_U_22
_atom_site_aniso_U_33
_atom_site_aniso_U_12
_atom_site_aniso_U_13
_atom_site_aniso_U_23
F1 0.0335(16) 0.0386(19) 0.0369(16) -0.0061(14) 0.0046(13) -0.0066(14)
F2 0.0388(16) 0.0216(17) 0.0484(19) 0.0047(13) 0.0165(14) -0.0027(14)
F3 0.0533(19) 0.0351(19) 0.0387(18) -0.0042(15) 0.0126(15) 0.0096(14)
F4 0.0348(16) 0.0456(19) 0.0332(16) 0.0049(14) -0.0050(12) 0.0064(15)
F5 0.0349(16) 0.045(2) 0.0414(18) 0.0070(15) 0.0024(13) 0.0095(16)
F6 0.0400(17) 0.0256(17) 0.055(2) -0.0054(14) 0.0184(15) 0.0037(15)
F7 0.075(3) 0.065(3) 0.058(3) 0.018(3) 0.024(2) -0.009(2)
F8 0.055(2) 0.070(3) 0.0385(19) -0.0090(19) -0.0056(15) -0.0145(18)
O1 0.0262(16) 0.0240(18) 0.0234(16) 0.0015(14) 0.0057(13) 0.0017(14)
O2 0.0253(18) 0.039(3) 0.0369(19) 0.0125(15) 0.0036(14) 0.0019(17)
O21 0.046(2) 0.040(3) 0.0219(18) -0.0190(18) 0.0055(15) -0.0001(16)
O22 0.0294(19) 0.037(3) 0.055(3) -0.0076(17) 0.0099(17) -0.0039(19)
C2 0.027(3) 0.016(3) 0.026(3) -0.000(2) 0.0025(19) 0.002(2)
C3 0.032(3) 0.024(3) 0.023(3) -0.002(2) 0.0035(19) 0.004(2)
C4 0.026(3) 0.027(3) 0.021(3) 0.003(2) 0.0048(19) 0.001(2)
C5 0.022(3) 0.026(3) 0.026(3) 0.002(2) 0.0048(18) 0.003(3)
C6 0.025(3) 0.026(3) 0.025(3) 0.000(2) 0.0090(19) -0.004(3)
C7 0.023(3) 0.027(3) 0.029(3) 0.003(2) 0.0014(19) -0.005(2)
C8 0.026(3) 0.021(3) 0.029(3) 0.0026(19) 0.0065(19) 0.003(2)
C9 0.024(3) 0.024(3) 0.029(3) 0.0069(19) 0.0054(19) 0.004(2)
C10 0.027(3) 0.029(3) 0.028(3) -0.005(3) 0.0035(19) 0.004(3)
C11 0.032(3) 0.030(3) 0.017(3) -0.000(2) 0.0082(19) 0.007(2)
C12 0.027(3) 0.030(3) 0.022(3) -0.002(2) 0.0036(19) -0.003(2)
C13 0.026(3) 0.021(3) 0.019(3) 0.0026(19) 0.0047(17) 0.0024(19)
C14 0.035(3) 0.019(3) 0.024(3) 0.001(2) 0.005(2) -0.006(2)
C15 0.047(4) 0.038(4) 0.028(3) 0.006(3) 0.014(3) -0.005(3)
C22 0.032(3) 0.023(3) 0.034(3) -0.001(2) 0.005(2) -0.004(2)
C23 0.034(3) 0.028(3) 0.024(3) -0.000(2) 0.005(2) -0.001(3)
C24 0.027(3) 0.032(3) 0.019(3) -0.001(3) 0.0055(19) 0.001(2)
C25 0.026(3) 0.029(3) 0.028(3) -0.004(2) 0.006(2) 0.007(3)
C26 0.026(3) 0.030(3) 0.028(3) -0.006(3) 0.0080(19) 0.001(3)
C27 0.027(3) 0.024(3) 0.037(3) -0.003(3) 0.005(2) 0.005(3)
C28 0.026(3) 0.024(3) 0.037(3) -0.002(2) 0.007(2) -0.002(3)
C29 0.027(3) 0.035(3) 0.038(3) -0.007(3) 0.005(2) -0.003(3)
C30 0.031(3) 0.053(4) 0.032(3) 0.002(3) -0.000(3) -0.013(3)
C31 0.035(3) 0.053(4) 0.022(3) -0.008(3) 0.004(2) 0.004(3)
C32 0.059(4) 0.041(4) 0.030(3) -0.007(3) 0.011(3) -0.008(3)
C33 0.051(4) 0.050(4) 0.035(3) -0.001(3) 0.011(3) 0.005(3)
C34 0.057(4) 0.053(4) 0.038(4) -0.019(3) 0.017(3) 0.006(3)
C35 0.109(6) 0.050(5) 0.037(4) -0.009(4) 0.024(4) 0.004(3)

loop_
_atom_type_symbol
_atom_type_description
_atom_type_scat_dispersion_real
_atom_type_scat_dispersion_imag
_atom_type_scat_source
C C 0.0181 0.0091
;
International Tables for Crystallography
(1992, Vol. C, Tables 4.2.6.8 and 6.1.1.4)
;
H H 0.0000 0.0000
;
International Tables for Crystallography
(1992, Vol. C, Table 6.1.1.4)
;
F F 0.0727 0.0534
;
International Tables for Crystallography
(1992, Vol. C, Tables 4.2.6.8 and 6.1.1.4)
;
O O 0.0492 0.0322
;
International Tables for Crystallography
(1992, Vol. C, Tables 4.2.6.8 and 6.1.1.4)
;

loop_
_geom_angle_atom_site_label_1
_geom_angle_atom_site_label_2
_geom_angle_atom_site_label_3
_geom_angle
_geom_angle_publ_flag
C2 O1 C14 116.7(4) yes
C22 O21 C34 113.6(4) yes
O1 C2 O2 123.7(5) yes
O1 C2 C3 111.2(4) yes
O2 C2 C3 125.1(4) yes
C2 C3 C4 114.4(4) yes
C3 C4 C5 112.4(4) yes
C4 C5 C6 111.5(4) yes
C5 C6 C7 113.1(4) yes
F1 C7 F2 104.2(4) yes
F1 C7 C6 109.2(4) yes
F1 C7 C8 107.8(4) yes
F2 C7 C6 107.9(4) yes
F2 C7 C8 108.4(4) yes
C6 C7 C8 118.4(5) yes
C7 C8 C9 112.3(4) yes
C8 C9 C10 113.3(4) yes
F3 C10 F4 104.4(4) yes
F3 C10 C9 109.1(5) yes
F3 C10 C11 108.6(4) yes
F4 C10 C9 106.3(4) yes
F4 C10 C11 108.4(4) yes
C9 C10 C11 119.1(5) yes
C10 C11 C12 114.0(5) yes
C11 C12 C13 113.8(4) yes
C12 C13 C14 111.1(4) yes
C12 C13 C15 112.8(4) yes
C14 C13 C15 108.5(4) yes
O1 C14 C13 112.7(4) yes
O21 C22 O22 122.2(5) yes
O21 C22 C23 112.6(5) yes
O22 C22 C23 125.2(5) yes
C22 C23 C24 114.0(5) yes
C23 C24 C25 112.6(4) yes
C24 C25 C26 112.2(4) yes
C25 C26 C27 113.5(4) yes
F5 C27 F6 105.0(4) yes
F5 C27 C26 109.0(4) yes
F5 C27 C28 107.3(4) yes
F6 C27 C26 107.9(4) yes
F6 C27 C28 108.1(4) yes
C26 C27 C28 118.7(5) yes
C27 C28 C29 112.9(4) yes
C28 C29 C30 113.5(5) yes
F7 C30 F8 103.5(5) yes
F7 C30 C29 109.5(5) yes
F7 C30 C31 108.5(5) yes
F8 C30 C29 107.4(5) yes
F8 C30 C31 108.7(5) yes
C29 C30 C31 118.3(5) yes
C30 C31 C32 111.7(5) yes
C31 C32 C33 117.6(6) yes
C32 C33 C34 113.2(5) yes
C32 C33 C35 112.7(6) yes
C34 C33 C35 107.8(6) yes
O21 C34 C33 108.2(5) yes
C2 C3 H3A 108.661 no
C2 C3 H3B 108.664 no
C4 C3 H3A 108.665 no
C4 C3 H3B 108.660 no
H3A C3 H3B 107.596 no
C3 C4 H4A 109.105 no
C3 C4 H4B 109.107 no
C5 C4 H4A 109.112 no
C5 C4 H4B 109.115 no
H4A C4 H4B 107.847 no
C4 C5 H5A 109.332 no
C4 C5 H5B 109.331 no
C6 C5 H5A 109.328 no
C6 C5 H5B 109.333 no
H5A C5 H5B 107.983 no
C5 C6 H6A 108.957 no
C5 C6 H6B 108.947 no
C7 C6 H6A 108.948 no
C7 C6 H6B 108.946 no
H6A C6 H6B 107.763 no
C7 C8 H8A 109.138 no
C7 C8 H8B 109.146 no
C9 C8 H8A 109.131 no
C9 C8 H8B 109.135 no
H8A C8 H8B 107.859 no
C8 C9 H9A 108.910 no
C8 C9 H9B 108.907 no
C10 C9 H9A 108.919 no
C10 C9 H9B 108.910 no
H9A C9 H9B 107.741 no
C10 C11 H11A 108.767 no
C10 C11 H11B 108.762 no
C12 C11 H11A 108.760 no
C12 C11 H11B 108.757 no
H11A C11 H11B 107.654 no
C11 C12 H12A 108.793 no
C11 C12 H12B 108.801 no
C13 C12 H12A 108.796 no
C13 C12 H12B 108.796 no
H12A C12 H12B 107.672 no
C12 C13 H13 108.092 no
C14 C13 H13 108.101 no
C15 C13 H13 108.101 no
O1 C14 H14A 109.042 no
O1 C14 H14B 109.045 no
C13 C14 H14A 109.050 no
C13 C14 H14B 109.055 no
H14A C14 H14B 107.808 no
C13 C15 H15A 109.479 no
C13 C15 H15B 109.470 no
C13 C15 H15C 109.475 no
H15A C15 H15B 109.463 no
H15A C15 H15C 109.470 no
H15B C15 H15C 109.471 no
C22 C23 H23A 108.758 no
C22 C23 H23B 108.757 no
C24 C23 H23A 108.756 no
C24 C23 H23B 108.754 no
H23A C23 H23B 107.648 no
C23 C24 H24A 109.079 no
C23 C24 H24B 109.078 no
C25 C24 H24A 109.072 no
C25 C24 H24B 109.073 no
H24A C24 H24B 107.822 no
C24 C25 H25A 109.171 no
C24 C25 H25B 109.170 no
C26 C25 H25A 109.173 no
C26 C25 H25B 109.166 no
H25A C25 H25B 107.883 no
C25 C26 H26A 108.877 no
C25 C26 H26B 108.886 no
C27 C26 H26A 108.876 no
C27 C26 H26B 108.878 no
H26A C26 H26B 107.719 no
C27 C28 H28A 108.996 no
C27 C28 H28B 108.985 no
C29 C28 H28A 109.005 no
C29 C28 H28B 109.005 no
H28A C28 H28B 107.790 no
C28 C29 H29A 108.874 no
C28 C29 H29B 108.865 no
C30 C29 H29A 108.862 no
C30 C29 H29B 108.862 no
H29A C29 H29B 107.708 no
C30 C31 H31A 109.281 no
C30 C31 H31B 109.279 no
C32 C31 H31A 109.280 no
C32 C31 H31B 109.279 no
H31A C31 H31B 107.943 no
C31 C32 H32A 107.903 no
C31 C32 H32B 107.911 no
C33 C32 H32A 107.906 no
C33 C32 H32B 107.906 no
H32A C32 H32B 107.192 no
C32 C33 H33 107.622 no
C34 C33 H33 107.614 no
C35 C33 H33 107.625 no
O21 C34 H34A 110.070 no
O21 C34 H34B 110.066 no
C33 C34 H34A 110.069 no
C33 C34 H34B 110.063 no
H34A C34 H34B 108.407 no
C33 C35 H35A 109.475 no
C33 C35 H35B 109.473 no
C33 C35 H35C 109.470 no
H35A C35 H35B 109.468 no
H35A C35 H35C 109.471 no
H35B C35 H35C 109.470 no

loop_
_geom_bond_atom_site_label_1
_geom_bond_atom_site_label_2
_geom_bond_distance
_geom_bond_publ_flag
F1 C7 1.377(6) yes
F2 C7 1.393(6) yes
F3 C10 1.383(7) yes
F4 C10 1.390(5) yes
F5 C27 1.375(6) yes
F6 C27 1.388(6) yes
F7 C30 1.367(8) yes
F8 C30 1.380(6) yes
O1 C2 1.348(5) yes
O1 C14 1.454(6) yes
O2 C2 1.200(6) yes
O21 C22 1.337(6) yes
O21 C34 1.470(7) yes
O22 C22 1.205(6) yes
C2 C3 1.501(7) yes
C3 C4 1.531(7) yes
C4 C5 1.521(7) yes
C5 C6 1.528(7) yes
C6 C7 1.500(8) yes
C7 C8 1.509(7) yes
C8 C9 1.536(6) yes
C9 C10 1.509(7) yes
C10 C11 1.495(8) yes
C11 C12 1.529(8) yes
C12 C13 1.528(7) yes
C13 C14 1.528(7) yes
C13 C15 1.520(7) yes
C22 C23 1.498(8) yes
C23 C24 1.519(8) yes
C24 C25 1.516(7) yes
C25 C26 1.534(7) yes
C26 C27 1.500(8) yes
C27 C28 1.513(8) yes
C28 C29 1.529(7) yes
C29 C30 1.498(8) yes
C30 C31 1.512(9) yes
C31 C32 1.541(9) yes
C32 C33 1.538(9) yes
C33 C34 1.470(8) yes
C33 C35 1.541(10) yes
C3 H3A 0.990 no
C3 H3B 0.990 no
C4 H4A 0.990 no
C4 H4B 0.990 no
C5 H5A 0.990 no
C5 H5B 0.990 no
C6 H6A 0.990 no
C6 H6B 0.990 no
C8 H8A 0.990 no
C8 H8B 0.990 no
C9 H9A 0.990 no
C9 H9B 0.990 no
C11 H11A 0.990 no
C11 H11B 0.990 no
C12 H12A 0.990 no
C12 H12B 0.990 no
C13 H13 1.000 no
C14 H14A 0.990 no
C14 H14B 0.990 no
C15 H15A 0.980 no
C15 H15B 0.980 no
C15 H15C 0.980 no
C23 H23A 0.990 no
C23 H23B 0.990 no
C24 H24A 0.990 no
C24 H24B 0.990 no
C25 H25A 0.990 no
C25 H25B 0.990 no
C26 H26A 0.990 no
C26 H26B 0.990 no
C28 H28A 0.990 no
C28 H28B 0.990 no
C29 H29A 0.990 no
C29 H29B 0.990 no
C31 H31A 0.990 no
C31 H31B 0.990 no
C32 H32A 0.990 no
C32 H32B 0.990 no
C33 H33 1.000 no
C34 H34A 0.990 no
C34 H34B 0.990 no
C35 H35A 0.980 no
C35 H35B 0.980 no
C35 H35C 0.980 no

loop_
_geom_contact_atom_site_label_1
_geom_contact_atom_site_label_2
_geom_contact_distance
_geom_contact_publ_flag
_geom_contact_site_symmetry_2
F1 C5 2.926(6) no .
F2 C9 2.899(6) no .
F3 C8 2.968(6) no .
F4 C12 2.946(6) no .
F5 C25 2.925(6) no .
F6 C29 2.904(7) no .
F7 C28 2.878(7) no .
F8 C32 2.837(7) no .
O1 C4 2.853(6) no .
O1 C5 3.436(6) no .
O1 C12 2.948(6) no .
O2 C4 3.556(6) no .
O2 C13 3.222(6) no .
O2 C14 2.685(6) no .
O21 C24 2.805(6) no .
O21 C25 3.236(7) no .
O21 C32 2.921(7) no .
O22 C24 3.574(7) no .
O22 C34 2.592(7) no .
C2 C5 3.075(7) no .
C2 C13 3.164(7) no .
C5 C8 3.135(8) no .
C6 C9 3.138(7) no .
C8 C11 3.145(7) no .
C9 C12 3.124(8) no .
C11 C15 3.133(8) no .
C22 C25 3.009(8) no .
C22 C33 3.597(8) no .
C25 C28 3.152(8) no .
C26 C29 3.151(8) no .
C28 C31 3.202(8) no .
C29 C32 3.173(9) no .
C31 C34 3.236(9) no .
C31 C35 3.100(10) no .
F1 F7 3.273(5) no 2_646
F1 C28 3.401(6) no 2_646
F1 C35 3.398(8) no .
F2 F6 3.463(4) no 2_746
F2 O1 3.222(5) no 1_545
F2 O2 3.586(5) no 1_545
F2 C2 3.106(6) no 1_545
F2 C3 3.249(6) no 1_545
F2 C29 3.321(6) no 2_746
F3 F5 3.526(4) no 2_646
F3 C14 3.562(6) no 1_545
F3 C23 3.526(6) no 1_556
F3 C24 3.508(6) no 1_556
F4 C24 3.475(6) no 1_556
F5 F3 3.526(4) no 2_656
F5 O22 3.415(6) no 1_565
F5 C8 3.432(6) no 2_656
F5 C15 3.339(6) no 1_554
F6 F2 3.463(4) no 2_756
F6 O21 3.353(5) no 1_565
F6 O22 3.412(5) no 1_565
F6 C9 3.291(6) no 2_756
F6 C22 3.069(6) no 1_565
F6 C23 3.264(6) no 1_565
F7 F1 3.273(5) no 2_656
F8 C4 3.373(6) no .
F8 C32 3.569(7) no 2_756
F8 C33 3.315(7) no 2_756
F8 C35 3.575(9) no 2_756
O1 F2 3.222(5) no 1_565
O1 C24 3.477(6) no 2_756
O2 F2 3.586(5) no 1_565
O2 O22 3.583(6) no 2_656
O2 C25 3.450(7) no 2_656
O2 C28 3.317(6) no 2_656
O21 F6 3.353(5) no 1_545
O22 F5 3.415(6) no 1_545
O22 F6 3.412(5) no 1_545
O22 O2 3.583(6) no 2_646
O22 C5 3.564(6) no 2_646
O22 C8 3.332(7) no 2_646
O22 C11 3.416(6) no 2_646
O22 C13 3.507(6) no 2_646
C2 F2 3.106(6) no 1_565
C3 F2 3.249(6) no 1_565
C4 F8 3.373(6) no .
C5 O22 3.564(6) no 2_656
C8 F5 3.432(6) no 2_646
C8 O22 3.332(7) no 2_656
C9 F6 3.291(6) no 2_746
C11 O22 3.416(6) no 2_656
C13 O22 3.507(6) no 2_656
C14 F3 3.562(6) no 1_565
C15 F5 3.339(6) no 1_556
C22 F6 3.069(6) no 1_545
C23 F3 3.526(6) no 1_554
C23 F6 3.264(6) no 1_545
C24 F3 3.508(6) no 1_554
C24 F4 3.475(6) no 1_554
C24 O1 3.477(6) no 2_746
C25 O2 3.450(7) no 2_646
C28 F1 3.401(6) no 2_656
C28 O2 3.317(6) no 2_646
C29 F2 3.321(6) no 2_756
C32 F8 3.569(7) no 2_746
C33 F8 3.315(7) no 2_746
C35 F1 3.398(8) no .
C35 F8 3.575(9) no 2_746
F1 H5A 2.7066 no .
F1 H5B 3.1355 no .
F1 H6A 2.5387 no .
F1 H6B 3.1887 no .
F1 H8A 2.4880 no .
F1 H8B 2.5751 no .
F2 H6A 2.5040 no .
F2 H6B 2.5589 no .
F2 H8A 2.5563 no .
F2 H8B 3.2033 no .
F2 H9A 2.6694 no .
F2 H9B 3.0768 no .
F3 H8A 2.7576 no .
F3 H8B 3.1717 no .
F3 H9A 2.5298 no .
F3 H9B 3.1968 no .
F3 H11A 2.5144 no .
F3 H11B 2.5413 no .
F4 H9A 2.4928 no .
F4 H9B 2.5197 no .
F4 H11A 2.5128 no .
F4 H11B 3.1848 no .
F4 H12A 2.7150 no .
F4 H12B 3.1620 no .
F5 H25A 3.1127 no .
F5 H25B 2.7184 no .
F5 H26A 3.1848 no .
F5 H26B 2.5378 no .
F5 H28A 2.5586 no .
F5 H28B 2.4844 no .
F6 H26A 2.5528 no .
F6 H26B 2.5018 no .
F6 H28A 3.1967 no .
F6 H28B 2.5469 no .
F6 H29A 3.0461 no .
F6 H29B 2.7081 no .
F7 H28A 2.9969 no .
F7 H28B 2.7005 no .
F7 H29A 3.1820 no .
F7 H29B 2.5753 no .
F7 H31A 2.6302 no .
F7 H31B 2.4636 no .
F8 H29A 2.5878 no .
F8 H29B 2.4382 no .
F8 H31A 3.1978 no .
F8 H31B 2.5969 no .
F8 H32A 3.1132 no .
F8 H32B 2.4784 no .
O1 H3A 2.6498 no .
O1 H3B 3.1788 no .
O1 H4B 2.5688 no .
O1 H5B 2.9684 no .
O1 H12A 3.3129 no .
O1 H12B 2.5333 no .
O1 H13 2.6949 no .
O2 H3A 2.9504 no .
O2 H3B 2.5120 no .
O2 H5B 3.2877 no .
O2 H13 2.7291 no .
O2 H14A 2.4262 no .
O21 H23A 3.1729 no .
O21 H23B 2.7154 no .
O21 H24A 2.5785 no .
O21 H25A 2.6951 no .
O21 H31A 3.5358 no .
O21 H32A 2.5194 no .
O21 H33 2.5234 no .
O22 H23A 2.5237 no .
O22 H23B 2.9226 no .
O22 H25A 3.3395 no .
O22 H34A 2.5729 no .
O22 H34B 2.5347 no .
C2 H4A 3.3797 no .
C2 H4B 2.7545 no .
C2 H5A 3.4002 no .
C2 H5B 2.7175 no .
C2 H12B 3.3354 no .
C2 H13 2.9333 no .
C2 H14A 2.4999 no .
C2 H14B 3.1732 no .
C3 H5A 2.7461 no .
C3 H5B 2.7063 no .
C4 H6A 2.7780 no .
C4 H6B 2.6279 no .
C5 H3A 3.3738 no .
C5 H3B 2.7288 no .
C5 H8B 2.8298 no .
C5 H9B 3.3612 no .
C5 H12B 3.2638 no .
C6 H4A 2.7217 no .
C6 H4B 2.6815 no .
C6 H8A 3.4016 no .
C6 H8B 2.8031 no .
C6 H9A 3.5455 no .
C6 H9B 2.7323 no .
C7 H5A 2.8009 no .
C7 H5B 2.6558 no .
C7 H9A 2.8011 no .
C7 H9B 2.6367 no .
C8 H5A 3.5329 no .
C8 H5B 2.7441 no .
C8 H6A 3.4019 no .
C8 H6B 2.8084 no .
C8 H11B 2.8784 no .
C8 H12B 3.2456 no .
C9 H5B 3.3639 no .
C9 H6B 2.8367 no .
C9 H11A 3.4014 no .
C9 H11B 2.8398 no .
C9 H12A 3.4933 no .
C9 H12B 2.7236 no .
C10 H8A 2.8220 no .
C10 H8B 2.6599 no .
C10 H12A 2.8015 no .
C10 H12B 2.6582 no .
C11 H8A 3.5449 no .
C11 H8B 2.7496 no .
C11 H9A 3.4003 no .
C11 H9B 2.8234 no .
C11 H13 2.7024 no .
C11 H15A 3.4687 no .
C11 H15B 2.8057 no .
C12 H5B 3.3049 no .
C12 H8B 3.2662 no .
C12 H9B 2.8387 no .
C12 H14A 3.3673 no .
C12 H14B 2.7443 no .
C12 H15A 2.7400 no .
C12 H15B 2.7324 no .
C12 H15C 3.3750 no .
C13 H11A 2.8211 no .
C13 H11B 2.6754 no .
C14 H12A 2.7568 no .
C14 H12B 2.6356 no .
C14 H15A 2.6793 no .
C14 H15B 3.3270 no .
C14 H15C 2.6336 no .
C15 H11A 2.8765 no .
C15 H11B 3.3262 no .
C15 H12A 2.6988 no .
C15 H12B 3.3737 no .
C15 H14A 2.6377 no .
C15 H14B 2.6551 no .
C22 H24A 2.7703 no .
C22 H24B 3.3645 no .
C22 H25A 2.6537 no .
C22 H25B 3.2920 no .
C22 H34A 2.6219 no .
C22 H34B 2.5629 no .
C23 H25A 2.7055 no .
C23 H25B 2.7225 no .
C24 H26A 2.6337 no .
C24 H26B 2.8032 no .
C25 H23A 2.7557 no .
C25 H23B 3.3641 no .
C25 H28A 2.8514 no .
C25 H29A 3.3776 no .
C25 H32A 3.5786 no .
C26 H24A 2.7054 no .
C26 H24B 2.7225 no .
C26 H28A 2.8136 no .
C26 H28B 3.4062 no .
C26 H29A 2.7312 no .
C26 H29B 3.5925 no .
C27 H25A 2.6549 no .
C27 H25B 2.8200 no .
C27 H29A 2.6228 no .
C27 H29B 2.8316 no .
C28 H25A 2.7537 no .
C28 H25B 3.5643 no .
C28 H26A 2.8164 no .
C28 H26B 3.4079 no .
C28 H31A 2.8815 no .
C28 H32A 3.5746 no .
C29 H25A 3.3740 no .
C29 H26A 2.8550 no .
C29 H31A 2.7716 no .
C29 H31B 3.3991 no .
C29 H32A 2.8319 no .
C29 H32B 3.4324 no .
C30 H28A 2.6281 no .
C30 H28B 2.8340 no .
C30 H32A 2.6939 no .
C30 H32B 2.6833 no .
C31 H28A 2.8053 no .
C31 H29A 2.7611 no .
C31 H29B 3.3972 no .
C31 H33 3.4450 no .
C31 H34B 2.9195 no .
C31 H35B 2.8188 no .
C31 H35C 3.2786 no .
C32 H29A 2.8325 no .
C32 H34A 3.3653 no .
C32 H34B 2.7025 no .
C32 H35A 3.3972 no .
C32 H35B 2.7945 no .
C32 H35C 2.7265 no .
C33 H31A 2.8466 no .
C33 H31B 2.8369 no .
C34 H25A 3.4777 no .
C34 H31A 2.9697 no .
C34 H31B 3.5802 no .
C34 H32A 2.6450 no .
C34 H32B 3.3256 no .
C34 H35A 2.6189 no .
C34 H35B 2.6323 no .
C34 H35C 3.2822 no .
C35 H31A 3.3738 no .
C35 H31B 2.7743 no .
C35 H32A 3.3937 no .
C35 H32B 2.8179 no .
C35 H34A 2.5588 no .
C35 H34B 2.6787 no .
H3A H4A 2.3427 no .
H3A H4B 2.3741 no .
H3B H4A 2.3695 no .
H3B H4B 2.8678 no .
H3B H5A 2.5683 no .
H3B H5B 2.9860 no .
H4A H5A 2.3619 no .
H4A H5B 2.8658 no .
H4A H6A 2.6149 no .
H4A H6B 2.8893 no .
H4B H5A 2.8658 no .
H4B H5B 2.3930 no .
H4B H6A 3.0578 no .
H4B H6B 2.4111 no .
H4B H12B 3.1719 no .
H5A H6A 2.3266 no .
H5A H6B 2.8651 no .
H5A H8B 3.1631 no .
H5B H6A 2.8657 no .
H5B H6B 2.4429 no .
H5B H8B 2.2009 no .
H5B H9B 3.0031 no .
H5B H11B 3.4719 no .
H5B H12B 2.5059 no .
H5B H13 3.2689 no .
H6B H8B 3.1235 no .
H6B H9A 3.1835 no .
H6B H9B 2.1895 no .
H6B H12B 3.2959 no .
H8A H9A 2.3256 no .
H8A H9B 2.8682 no .
H8A H11B 3.1847 no .
H8B H9A 2.8685 no .
H8B H9B 2.4559 no .
H8B H11B 2.2591 no .
H8B H12B 2.8389 no .
H9B H11B 3.1960 no .
H9B H12A 3.1098 no .
H9B H12B 2.2221 no .
H11A H12A 2.3206 no .
H11A H12B 2.8601 no .
H11A H13 3.0719 no .
H11A H15A 3.1193 no .
H11A H15B 2.3329 no .
H11B H12A 2.8600 no .
H11B H12B 2.4387 no .
H11B H13 2.4380 no .
H11B H15B 2.9251 no .
H12A H13 2.8654 no .
H12A H14B 2.6137 no .
H12A H15A 2.5316 no .
H12A H15B 2.9697 no .
H12A H15C 3.5952 no .
H12B H13 2.4027 no .
H12B H14A 3.5436 no .
H12B H14B 2.9411 no .
H12B H15A 3.5976 no .
H13 H14A 2.3556 no .
H13 H14B 2.8689 no .
H13 H15A 2.8583 no .
H13 H15B 2.3526 no .
H13 H15C 2.3527 no .
H14A H15A 2.9462 no .
H14A H15B 3.5274 no .
H14A H15C 2.4153 no .
H14B H15A 2.4832 no .
H14B H15B 3.5623 no .
H14B H15C 2.9042 no .
H23A H24A 2.8579 no .
H23A H24B 2.3333 no .
H23A H25A 3.0464 no .
H23A H25B 2.5843 no .
H23B H24A 2.3365 no .
H23B H24B 2.3605 no .
H23B H25A 3.5934 no .
H24A H25A 2.3783 no .
H24A H25B 2.8610 no .
H24A H26A 2.4336 no .
H24A H26B 3.1043 no .
H24A H32A 3.1352 no .
H24B H25A 2.8609 no .
H24B H25B 2.3648 no .
H24B H26A 2.8695 no .
H24B H26B 2.6331 no .
H25A H26A 2.4559 no .
H25A H26B 2.8670 no .
H25A H28A 2.2142 no .
H25A H29A 3.0332 no .
H25A H31A 3.1052 no .
H25A H32A 2.9338 no .
H25A H34B 3.2278 no .
H25B H26A 2.8663 no .
H25B H26B 2.3225 no .
H25B H28A 3.1987 no .
H26A H28A 3.1372 no .
H26A H29A 2.1908 no .
H26A H29B 3.2390 no .
H26A H32A 3.3610 no .
H28A H29A 2.4677 no .
H28A H29B 2.8573 no .
H28A H31A 2.2226 no .
H28A H32A 3.2940 no .
H28B H29A 2.8570 no .
H28B H29B 2.3003 no .
H28B H31A 3.3532 no .
H29A H31A 2.9990 no .
H29A H32A 2.2465 no .
H29A H32B 3.0676 no .
H31A H32A 2.3805 no .
H31A H32B 2.8702 no .
H31A H34B 2.4010 no .
H31A H35B 2.9397 no .
H31B H32A 2.8705 no .
H31B H32B 2.3890 no .
H31B H34B 3.2321 no .
H31B H35B 2.3329 no .
H31B H35C 2.8225 no .
H32A H33 2.3876 no .
H32A H34A 3.5691 no .
H32A H34B 2.8933 no .
H32B H33 2.2819 no .
H32B H35B 3.1973 no .
H32B H35C 2.6295 no .
H33 H34A 2.3355 no .
H33 H34B 2.8296 no .
H33 H35A 2.3466 no .
H33 H35B 2.8690 no .
H33 H35C 2.3833 no .
H34A H35A 2.3574 no .
H34A H35B 2.8283 no .
H34A H35C 3.4652 no .
H34B H35A 2.9841 no .
H34B H35B 2.4999 no .
H34B H35C 3.5628 no .
F1 H3A 3.5666 no 1_545
F1 H28A 3.1999 no 2_646
F1 H28B 2.6952 no 2_646
F1 H31B 3.5768 no .
F1 H34A 3.4529 no 2_656
F1 H35B 3.0735 no .
F1 H35C 2.8769 no .
F2 H3A 2.5453 no 1_545
F2 H26A 2.8115 no 2_746
F2 H29A 2.7262 no 2_746
F2 H29B 2.9924 no 2_746
F2 H35C 2.9539 no .
F3 H14A 2.8938 no 1_545
F3 H14B 3.3092 no 1_545
F3 H15B 3.2810 no 2_647
F3 H15C 3.3629 no 1_545
F3 H23A 2.8845 no 1_556
F3 H24B 2.8288 no 1_556
F3 H25B 3.5319 no 1_556
F4 H12A 2.8312 no 2_747
F4 H14B 2.8077 no 2_747
F4 H15A 2.8985 no 2_747
F4 H24B 2.4986 no 1_556
F4 H26B 3.4133 no 1_556
F5 H8A 2.7589 no 2_656
F5 H8B 3.1845 no 2_656
F5 H11B 3.4806 no 2_656
F5 H14A 3.4892 no 2_646
F5 H15A 3.2033 no 1_554
F5 H15B 2.6830 no 1_554
F6 H6B 2.8575 no 2_756
F6 H9A 2.9018 no 2_756
F6 H9B 2.7521 no 2_756
F6 H15A 3.3915 no 1_554
F6 H23B 2.5935 no 1_565
F7 H3B 3.2705 no .
F7 H4A 3.1163 no .
F7 H5A 3.4883 no .
F7 H34A 3.3646 no 1_565
F7 H35A 3.1054 no 1_565
F7 H35B 3.0905 no 2_656
F8 H4A 2.4135 no .
F8 H6A 3.2378 no .
F8 H32B 2.9160 no 2_756
F8 H33 2.6186 no 2_756
F8 H35C 3.0508 no 2_756
O1 H8A 3.4601 no 1_565
O1 H24A 2.7145 no 2_756
O1 H24B 3.3764 no 2_756
O1 H26A 3.0286 no 2_756
O2 H8A 3.0547 no 1_565
O2 H25A 2.6602 no 2_656
O2 H25B 3.3688 no 2_656
O2 H28A 2.3514 no 2_656
O2 H31A 2.6608 no 2_656
O2 H34B 2.9254 no 2_656
O21 H4B 2.9800 no 2_746
O21 H6B 3.3365 no 2_746
O22 H5A 3.5184 no 2_646
O22 H5B 2.7462 no 2_646
O22 H8B 2.3571 no 2_646
O22 H11B 2.5275 no 2_646
O22 H12B 3.5831 no 2_646
O22 H13 2.6212 no 2_646
O22 H28B 3.1744 no 1_545
C2 H8A 3.3470 no 1_565
C2 H28A 3.4428 no 2_656
C2 H31A 3.4213 no 2_656
C2 H34B 3.3734 no 2_656
C3 H31A 3.5574 no 2_656
C3 H32A 3.5952 no 2_756
C3 H34B 3.5047 no 2_656
C3 H35A 3.2934 no 1_565
C3 H35C 3.5489 no 1_565
C4 H24A 3.3548 no 2_756
C4 H32A 3.0879 no 2_756
C4 H32B 3.4280 no 2_756
C4 H33 3.2288 no 2_756
C5 H34B 3.2522 no 2_656
C6 H29B 3.3132 no 2_746
C6 H35C 3.5359 no .
C7 H35C 3.3393 no .
C8 H14A 3.1925 no 1_545
C8 H28B 3.3864 no 2_646
C9 H14A 3.3837 no 1_545
C9 H26B 3.5726 no 2_746
C10 H24B 3.1710 no 1_556
C11 H15C 3.5811 no 2_647
C11 H25B 3.5736 no 1_556
C11 H26B 3.4701 no 1_556
C12 H24B 3.4145 no 2_756
C13 H23A 3.5984 no 2_656
C13 H25B 3.4428 no 2_656
C14 H8A 3.1959 no 1_565
C14 H9A 3.2729 no 1_565
C14 H24A 3.4444 no 2_756
C14 H24B 3.4306 no 2_756
C14 H26A 3.5772 no 2_756
C15 H23A 3.5646 no 1_566
C15 H25B 3.3257 no 2_656
C22 H8B 3.5209 no 2_646
C22 H11B 3.3839 no 2_646
C22 H13 3.0988 no 2_646
C22 H28B 3.5433 no 1_545
C23 H13 3.3579 no 2_646
C23 H15A 3.5094 no 1_544
C24 H4B 3.3643 no 2_746
C24 H12A 3.4713 no 2_746
C24 H12B 3.5014 no 2_746
C24 H14B 3.4023 no 2_746
C25 H11A 3.2693 no 1_554
C25 H13 3.4106 no 2_646
C26 H9A 3.1018 no 2_756
C26 H11A 3.3354 no 1_554
C26 H14B 3.5462 no 2_746
C28 H8A 3.4059 no 2_656
C28 H34A 3.4405 no 1_565
C30 H4A 3.3416 no .
C31 H3B 3.5835 no 2_646
C32 H4A 3.0732 no 2_746
C32 H4B 3.3274 no 2_746
C33 H4A 3.2471 no 2_746
C33 H4B 3.5507 no 2_746
C34 H5A 3.2601 no 2_646
C34 H28B 3.4620 no 1_545
C35 H3A 3.2692 no 1_545
C35 H3B 3.4889 no 1_545
H3A F1 3.5666 no 1_565
H3A F2 2.5453 no 1_565
H3A C35 3.2692 no 1_565
H3A H26A 3.5677 no 2_756
H3A H29A 3.0519 no 2_756
H3A H32A 3.0650 no 2_756
H3A H32B 3.2900 no 2_756
H3A H35A 2.8732 no 1_565
H3A H35C 2.7818 no 1_565
H3B F7 3.2705 no .
H3B C31 3.5835 no 2_656
H3B C35 3.4889 no 1_565
H3B H31A 2.8309 no 2_656
H3B H31B 3.4297 no 2_656
H3B H34B 2.9476 no 2_656
H3B H35A 2.7847 no 1_565
H3B H35B 3.3362 no 2_656
H3B H35C 3.4192 no 1_565
H4A F7 3.1163 no .
H4A F8 2.4135 no .
H4A C30 3.3416 no .
H4A C32 3.0732 no 2_756
H4A C33 3.2471 no 2_756
H4A H32A 2.7914 no 2_756
H4A H32B 2.7278 no 2_756
H4A H33 2.5431 no 2_756
H4B O21 2.9800 no 2_756
H4B C24 3.3643 no 2_756
H4B C32 3.3274 no 2_756
H4B C33 3.5507 no 2_756
H4B H24A 2.3983 no 2_756
H4B H32A 2.6214 no 2_756
H4B H32B 3.4053 no 2_756
H4B H33 3.0420 no 2_756
H5A F7 3.4883 no .
H5A O22 3.5184 no 2_656
H5A C34 3.2601 no 2_656
H5A H31B 3.0416 no .
H5A H34A 2.9554 no 2_656
H5A H34B 2.6586 no 2_656
H5A H35B 3.3147 no 2_656
H5B O22 2.7462 no 2_656
H5B H34A 3.4764 no 2_656
H5B H34B 2.9914 no 2_656
H6A F8 3.2378 no .
H6A H29B 2.8820 no 2_746
H6A H31B 2.9393 no .
H6A H32B 3.1543 no .
H6A H33 3.1976 no 2_756
H6A H35C 2.8351 no .
H6B F6 2.8575 no 2_746
H6B O21 3.3365 no 2_756
H6B H23B 3.4821 no 2_756
H6B H29B 2.9627 no 2_746
H6B H33 3.3728 no 2_756
H8A F5 2.7589 no 2_646
H8A O1 3.4601 no 1_545
H8A O2 3.0547 no 1_545
H8A C2 3.3470 no 1_545
H8A C14 3.1959 no 1_545
H8A C28 3.4059 no 2_646
H8A H14A 2.3641 no 1_545
H8A H14B 3.5006 no 1_545
H8A H28A 3.1105 no 2_646
H8A H28B 3.0053 no 2_646
H8B F5 3.1845 no 2_646
H8B O22 2.3571 no 2_656
H8B C22 3.5209 no 2_656
H8B H28B 3.0974 no 2_646
H9A F6 2.9018 no 2_746
H9A C14 3.2729 no 1_545
H9A C26 3.1018 no 2_746
H9A H14A 2.9332 no 1_545
H9A H14B 2.8923 no 1_545
H9A H26A 2.7570 no 2_746
H9A H26B 2.6663 no 2_746
H9B F6 2.7521 no 2_746
H9B H23B 2.8598 no 2_756
H11A C25 3.2693 no 1_556
H11A C26 3.3354 no 1_556
H11A H15C 3.0598 no 2_647
H11A H24B 3.1012 no 1_556
H11A H25B 2.6571 no 1_556
H11A H26B 2.6363 no 1_556
H11B F5 3.4806 no 2_646
H11B O22 2.5275 no 2_656
H11B C22 3.3839 no 2_656
H11B H15B 3.5982 no 2_647
H11B H15C 3.1904 no 2_647
H11B H23A 3.0230 no 2_656
H12A F4 2.8312 no 2_757
H12A C24 3.4713 no 2_756
H12A H23B 3.4063 no 2_756
H12A H24A 3.3969 no 2_756
H12A H24B 2.7868 no 2_756
H12A H26B 3.3049 no 1_556
H12B O22 3.5831 no 2_656
H12B C24 3.5014 no 2_756
H12B H23B 3.3376 no 2_756
H12B H24A 3.0051 no 2_756
H12B H24B 3.2131 no 2_756
H13 O22 2.6212 no 2_656
H13 C22 3.0988 no 2_656
H13 C23 3.3579 no 2_656
H13 C25 3.4106 no 2_656
H13 H23A 2.8247 no 2_656
H13 H25A 3.1931 no 2_656
H13 H25B 2.8142 no 2_656
H14A F3 2.8938 no 1_565
H14A F5 3.4892 no 2_656
H14A C8 3.1925 no 1_565
H14A C9 3.3837 no 1_565
H14A H8A 2.3641 no 1_565
H14A H9A 2.9332 no 1_565
H14A H25B 3.3444 no 2_656
H14B F3 3.3092 no 1_565
H14B F4 2.8077 no 2_757
H14B C24 3.4023 no 2_756
H14B C26 3.5462 no 2_756
H14B H8A 3.5006 no 1_565
H14B H9A 2.8923 no 1_565
H14B H24A 3.1670 no 2_756
H14B H24B 2.7792 no 2_756
H14B H26A 3.1476 no 2_756
H14B H26B 3.1128 no 2_756
H15A F4 2.8985 no 2_757
H15A F5 3.2033 no 1_556
H15A F6 3.3915 no 1_556
H15A C23 3.5094 no 1_566
H15A H23A 3.1793 no 1_566
H15A H23B 2.9063 no 1_566
H15A H26B 3.1939 no 1_556
H15B F3 3.2810 no 2_657
H15B F5 2.6830 no 1_556
H15B H11B 3.5982 no 2_657
H15B H23A 3.1332 no 2_656
H15B H25B 3.4688 no 2_656
H15B H26B 3.2271 no 1_556
H15C F3 3.3629 no 1_565
H15C C11 3.5811 no 2_657
H15C H11A 3.0598 no 2_657
H15C H11B 3.1904 no 2_657
H15C H23A 3.0808 no 1_566
H15C H23B 3.5909 no 1_566
H15C H25B 2.6926 no 2_656
H23A F3 2.8845 no 1_554
H23A C13 3.5984 no 2_646
H23A C15 3.5646 no 1_544
H23A H11B 3.0230 no 2_646
H23A H13 2.8247 no 2_646
H23A H15A 3.1793 no 1_544
H23A H15B 3.1332 no 2_646
H23A H15C 3.0808 no 1_544
H23B F6 2.5935 no 1_545
H23B H6B 3.4821 no 2_746
H23B H9B 2.8598 no 2_746
H23B H12A 3.4063 no 2_746
H23B H12B 3.3376 no 2_746
H23B H15A 2.9063 no 1_544
H23B H15C 3.5909 no 1_544
H24A O1 2.7145 no 2_746
H24A C4 3.3548 no 2_746
H24A C14 3.4444 no 2_746
H24A H4B 2.3983 no 2_746
H24A H12A 3.3969 no 2_746
H24A H12B 3.0051 no 2_746
H24A H14B 3.1670 no 2_746
H24B F3 2.8288 no 1_554
H24B F4 2.4986 no 1_554
H24B O1 3.3764 no 2_746
H24B C10 3.1710 no 1_554
H24B C12 3.4145 no 2_746
H24B C14 3.4306 no 2_746
H24B H11A 3.1012 no 1_554
H24B H12A 2.7868 no 2_746
H24B H12B 3.2131 no 2_746
H24B H14B 2.7792 no 2_746
H25A O2 2.6602 no 2_646
H25A H13 3.1931 no 2_646
H25B F3 3.5319 no 1_554
H25B O2 3.3688 no 2_646
H25B C11 3.5736 no 1_554
H25B C13 3.4428 no 2_646
H25B C15 3.3257 no 2_646
H25B H11A 2.6571 no 1_554
H25B H13 2.8142 no 2_646
H25B H14A 3.3444 no 2_646
H25B H15B 3.4688 no 2_646
H25B H15C 2.6926 no 2_646
H26A F2 2.8115 no 2_756
H26A O1 3.0286 no 2_746
H26A C14 3.5772 no 2_746
H26A H3A 3.5677 no 2_746
H26A H9A 2.7570 no 2_756
H26A H14B 3.1476 no 2_746
H26B F4 3.4133 no 1_554
H26B C9 3.5726 no 2_756
H26B C11 3.4701 no 1_554
H26B H9A 2.6663 no 2_756
H26B H11A 2.6363 no 1_554
H26B H12A 3.3049 no 1_554
H26B H14B 3.1128 no 2_746
H26B H15A 3.1939 no 1_554
H26B H15B 3.2271 no 1_554
H28A F1 3.1999 no 2_656
H28A O2 2.3514 no 2_646
H28A C2 3.4428 no 2_646
H28A H8A 3.1105 no 2_656
H28B F1 2.6952 no 2_656
H28B O22 3.1744 no 1_565
H28B C8 3.3864 no 2_656
H28B C22 3.5433 no 1_565
H28B C34 3.4620 no 1_565
H28B H8A 3.0053 no 2_656
H28B H8B 3.0974 no 2_656
H28B H34A 2.5885 no 1_565
H29A F2 2.7262 no 2_756
H29A H3A 3.0519 no 2_746
H29B F2 2.9924 no 2_756
H29B C6 3.3132 no 2_756
H29B H6A 2.8820 no 2_756
H29B H6B 2.9627 no 2_756
H29B H33 3.4512 no 1_565
H29B H34A 3.1738 no 1_565
H31A O2 2.6608 no 2_646
H31A C2 3.4213 no 2_646
H31A C3 3.5574 no 2_646
H31A H3B 2.8309 no 2_646
H31B F1 3.5768 no .
H31B H3B 3.4297 no 2_646
H31B H5A 3.0416 no .
H31B H6A 2.9393 no .
H32A C3 3.5952 no 2_746
H32A C4 3.0879 no 2_746
H32A H3A 3.0650 no 2_746
H32A H4A 2.7914 no 2_746
H32A H4B 2.6214 no 2_746
H32B F8 2.9160 no 2_746
H32B C4 3.4280 no 2_746
H32B H3A 3.2900 no 2_746
H32B H4A 2.7278 no 2_746
H32B H4B 3.4053 no 2_746
H32B H6A 3.1543 no .
H33 F8 2.6186 no 2_746
H33 C4 3.2288 no 2_746
H33 H4A 2.5431 no 2_746
H33 H4B 3.0420 no 2_746
H33 H6A 3.1976 no 2_746
H33 H6B 3.3728 no 2_746
H33 H29B 3.4512 no 1_545
H34A F1 3.4529 no 2_646
H34A F7 3.3646 no 1_545
H34A C28 3.4405 no 1_545
H34A H5A 2.9554 no 2_646
H34A H5B 3.4764 no 2_646
H34A H28B 2.5885 no 1_545
H34A H29B 3.1738 no 1_545
H34B O2 2.9254 no 2_646
H34B C2 3.3734 no 2_646
H34B C3 3.5047 no 2_646
H34B C5 3.2522 no 2_646
H34B H3B 2.9476 no 2_646
H34B H5A 2.6586 no 2_646
H34B H5B 2.9914 no 2_646
H35A F7 3.1054 no 1_545
H35A C3 3.2934 no 1_545
H35A H3A 2.8732 no 1_545
H35A H3B 2.7847 no 1_545
H35B F1 3.0735 no .
H35B F7 3.0905 no 2_646
H35B H3B 3.3362 no 2_646
H35B H5A 3.3147 no 2_646
H35C F1 2.8769 no .
H35C F2 2.9539 no .
H35C F8 3.0508 no 2_746
H35C C3 3.5489 no 1_545
H35C C6 3.5359 no .
H35C C7 3.3393 no .
H35C H3A 2.7818 no 1_545
H35C H3B 3.4192 no 1_545
H35C H6A 2.8351 no .

loop_
_geom_torsion_atom_site_label_1
_geom_torsion_atom_site_label_2
_geom_torsion_atom_site_label_3
_geom_torsion_atom_site_label_4
_geom_torsion
_geom_torsion_publ_flag
C2 O1 C14 C13 82.4(5) no
C14 O1 C2 O2 -1.2(7) no
C14 O1 C2 C3 178.5(4) no
C22 O21 C34 C33 -175.5(4) no
C34 O21 C22 O22 -6.3(7) no
C34 O21 C22 C23 173.2(4) no
O1 C2 C3 C4 50.1(6) no
O2 C2 C3 C4 -130.2(5) no
C2 C3 C4 C5 61.2(5) no
C3 C4 C5 C6 -177.3(4) no
C4 C5 C6 C7 169.7(4) no
C5 C6 C7 F1 63.5(5) no
C5 C6 C7 F2 176.2(4) no
C5 C6 C7 C8 -60.2(5) no
F1 C7 C8 C9 174.0(4) no
F2 C7 C8 C9 61.7(5) no
C6 C7 C8 C9 -61.6(6) no
C7 C8 C9 C10 168.4(4) no
C8 C9 C10 F3 66.1(5) no
C8 C9 C10 F4 178.2(4) no
C8 C9 C10 C11 -59.2(6) no
F3 C10 C11 C12 178.1(3) no
F4 C10 C11 C12 65.3(5) no
C9 C10 C11 C12 -56.3(6) no
C10 C11 C12 C13 169.7(4) no
C11 C12 C13 C14 -171.8(4) no
C11 C12 C13 C15 66.1(5) no
C12 C13 C14 O1 56.6(5) no
C15 C13 C14 O1 -178.9(4) no
O21 C22 C23 C24 -43.1(6) no
O22 C22 C23 C24 136.4(5) no
C22 C23 C24 C25 -56.3(5) no
C23 C24 C25 C26 178.8(4) no
C24 C25 C26 C27 -168.2(4) no
C25 C26 C27 F5 -63.0(6) no
C25 C26 C27 F6 -176.5(4) no
C25 C26 C27 C28 60.2(5) no
F5 C27 C28 C29 -174.9(4) no
F6 C27 C28 C29 -62.1(5) no
C26 C27 C28 C29 61.1(6) no
C27 C28 C29 C30 -165.2(4) no
C28 C29 C30 F7 -58.0(6) no
C28 C29 C30 F8 -169.7(5) no
C28 C29 C30 C31 67.0(6) no
F7 C30 C31 C32 -168.2(4) no
F8 C30 C31 C32 -56.3(6) no
C29 C30 C31 C32 66.4(6) no
C30 C31 C32 C33 179.3(4) no
C31 C32 C33 C34 70.6(7) no
C31 C32 C33 C35 -52.1(6) no
C32 C33 C34 O21 62.3(7) no
C35 C33 C34 O21 -172.3(5) no
